data_2212023
loop_
_publ_author_name
'Xia, Jin Hong'
'Feng, Xiao-Zhen'
'Jin, Li-Xia'
'Zhang, Shu-Hua'
'Zheng, Liu'

_publ_section_title
;[2-(3,5-Dibromo-2-oxidobenzylamino)-3-phenylpropionato-\k^3^<i>O</i>,<i>N</i>,<i>O</i>'](1,10-phenanthroline-\k^2^<i>N</i>,<i>N</i>')manganese(II)
 dihydrate
;
_journal_coeditor_code BI2119
_journal_issue 2
_journal_name_full 'Acta Crystallographica Section E'
_journal_page_first m353
_journal_page_last m355
_journal_paper_doi 10.1107/S1600536806055619
_journal_volume 63
_journal_year 2007
_chemical_formula_iupac '[Mn (C16 H13 Br2 N O3) (C12 H8 N2)], 2H2 O'
_chemical_formula_moiety 'C28 H21 Br2 Mn N3 O3, 2(H2 O)'
_chemical_formula_sum 'C28 H25 Br2 Mn N3 O5'
_chemical_formula_weight 698.27
_chemical_name_systematic
;
[2-(3,5-Dibromo-2-oxidobenzylamino)-3-phenylpropionato-\k^3^O,N,O'](1,10-
phenanthroline-\k^2^N,N')manganese(II) dihydrate
;
_space_group_IT_number 61
_symmetry_cell_setting orthorhombic
_symmetry_space_group_name_Hall '-P 2ac 2ab'
_symmetry_space_group_name_H-M 'P b c a'
_atom_sites_solution_hydrogens geom
_atom_sites_solution_primary direct
_atom_sites_solution_secondary difmap
_audit_creation_method SHELXL-97
_cell_angle_alpha 90.00
_cell_angle_beta 90.00
_cell_angle_gamma 90.00
_cell_formula_units_Z 8
_cell_length_a 11.199(3)
_cell_length_b 18.962(2)
_cell_length_c 26.932(3)
_cell_measurement_reflns_used 3852
_cell_measurement_temperature 298(2)
_cell_measurement_theta_max 20.755
_cell_measurement_theta_min 2.242
_cell_volume 5719.2(18)
_computing_cell_refinement 'SAINT (Bruker, 2001)'
_computing_data_collection 'SMART (Bruker, 2001)'
_computing_data_reduction SAINT
_computing_molecular_graphics 'SHELXTL (Bruker, 1997)'
_computing_publication_material SHELXTL
_computing_structure_refinement 'SHELXL97 (Sheldrick, 1997)'
_computing_structure_solution 'SHELXS97 (Sheldrick, 1997)'
_diffrn_ambient_temperature 298(2)
_diffrn_measured_fraction_theta_full 1.000
_diffrn_measured_fraction_theta_max 1.000
_diffrn_measurement_device_type 'Bruker SMART CCD'
_diffrn_measurement_method '\f and \w'
_diffrn_radiation_monochromator graphite
_diffrn_radiation_source 'fine-focus sealed tube'
_diffrn_radiation_type MoK\a
_diffrn_radiation_wavelength 0.71073
_diffrn_reflns_av_R_equivalents 0.1184
_diffrn_reflns_av_sigmaI/netI 0.0843
_diffrn_reflns_limit_h_max 13
_diffrn_reflns_limit_h_min -13
_diffrn_reflns_limit_k_max 22
_diffrn_reflns_limit_k_min -12
_diffrn_reflns_limit_l_max 31
_diffrn_reflns_limit_l_min -32
_diffrn_reflns_number 28160
_diffrn_reflns_theta_full 25.01
_diffrn_reflns_theta_max 25.01
_diffrn_reflns_theta_min 1.51
_diffrn_standards_number 0
_exptl_absorpt_coefficient_mu 3.298
_exptl_absorpt_correction_T_max 0.337
_exptl_absorpt_correction_T_min 0.247
_exptl_absorpt_correction_type multi-scan
_exptl_absorpt_process_details '(SADABS; Sheldrick, 1996)'
_exptl_crystal_colour colourless
_exptl_crystal_density_diffrn 1.622
_exptl_crystal_density_method 'not measured'
_exptl_crystal_description prism
_exptl_crystal_F_000 2792
_exptl_crystal_size_max 0.48
_exptl_crystal_size_mid 0.40
_exptl_crystal_size_min 0.33
_refine_diff_density_max 1.481
_refine_diff_density_min -0.925
_refine_ls_extinction_method none
_refine_ls_goodness_of_fit_ref 1.056
_refine_ls_hydrogen_treatment constr
_refine_ls_matrix_type full
_refine_ls_number_parameters 352
_refine_ls_number_reflns 5044
_refine_ls_number_restraints 18
_refine_ls_restrained_S_all 1.070
_refine_ls_R_factor_all 0.1455
_refine_ls_R_factor_gt 0.0625
_refine_ls_shift/su_max 0.001
_refine_ls_shift/su_mean 0.000
_refine_ls_structure_factor_coef Fsqd
_refine_ls_weighting_details 'calc w=1/[\s^2^(Fo^2^)+(0.0776P)^2^+33.98P] where P=(Fo^2^+2Fc^2^)/3'
_refine_ls_weighting_scheme calc
_refine_ls_wR_factor_gt 0.1560
_refine_ls_wR_factor_ref 0.2119
_reflns_number_gt 2646
_reflns_number_total 5044
_reflns_threshold_expression I>2\s(I)
_cod_data_source_file bi2119.cif
_cod_data_source_block I
_cod_original_cell_volume 5719.4(17)
_cod_database_code 2212023
_cod_database_fobs_code 2212023

loop_
_symmetry_equiv_pos_as_xyz
'x, y, z'
'-x+1/2, -y, z+1/2'
'-x, y+1/2, -z+1/2'
'x+1/2, -y+1/2, -z'
'-x, -y, -z'
'x-1/2, y, -z-1/2'
'x, -y-1/2, z-1/2'
'-x-1/2, y-1/2, z'

loop_
_atom_site_type_symbol
_atom_site_label
_atom_site_fract_x
_atom_site_fract_y
_atom_site_fract_z
_atom_site_U_iso_or_equiv
_atom_site_adp_type
_atom_site_calc_flag
_atom_site_refinement_flags
_atom_site_occupancy
Mn Mn1 0.66681(9) 0.25413(6) 0.65785(4) 0.0257(3) Uani d . 1
Br Br1 0.67674(10) 0.43454(7) 0.53345(4) 0.0675(4) Uani d . 1
Br Br2 0.24783(13) 0.53092(10) 0.62098(6) 0.1058(6) Uani d U 1
N N1 0.5531(6) 0.2811(4) 0.7121(3) 0.0430(19) Uani d . 1
H H1 0.4785 0.2644 0.7055 0.052 Uiso calc R 1
N N2 0.7798(7) 0.2070(4) 0.6107(3) 0.051(2) Uani d . 1
N N3 0.5458(7) 0.2311(4) 0.6024(3) 0.052(2) Uani d . 1
O O1 0.7837(5) 0.2536(3) 0.7126(2) 0.0476(16) Uani d . 1
O O2 0.7954(6) 0.2511(4) 0.7952(2) 0.062(2) Uani d . 1
O O3 0.6994(5) 0.3590(3) 0.6332(2) 0.0510(17) Uani d . 1
O O4 0.9449(8) 0.3738(5) 0.6334(4) 0.128(4) Uani d U 1
H H29 1.0107 0.3734 0.6491 0.153 Uiso d R 1
H H30 0.8872 0.3716 0.6538 0.153 Uiso d R 1
O O5 0.6512(12) 0.2862(8) 0.8800(5) 0.177(5) Uani d U 1
H H31 0.6895 0.2714 0.8549 0.213 Uiso d R 1
H H32 0.6346 0.3291 0.8740 0.213 Uiso d R 1
C C1 0.7369(8) 0.2524(5) 0.7562(4) 0.046(2) Uani d . 1
C C2 0.6015(7) 0.2489(5) 0.7586(3) 0.043(2) Uani d . 1
H H2 0.5740 0.2766 0.7871 0.052 Uiso calc R 1
C C3 0.5607(8) 0.1723(5) 0.7652(3) 0.049(2) Uani d . 1
H H3A 0.5877 0.1560 0.7974 0.058 Uiso calc R 1
H H3B 0.4741 0.1715 0.7655 0.058 Uiso calc R 1
C C4 0.6031(8) 0.1210(5) 0.7268(4) 0.052(3) Uani d . 1
C C5 0.5342(9) 0.1054(6) 0.6855(4) 0.064(3) Uani d . 1
H H5 0.4586 0.1252 0.6826 0.077 Uiso calc R 1
C C6 0.5756(11) 0.0607(6) 0.6483(5) 0.074(3) Uani d . 1
H H6 0.5278 0.0502 0.6210 0.089 Uiso calc R 1
C C7 0.6899(12) 0.0317(7) 0.6524(6) 0.088(4) Uani d . 1
H H7 0.7202 0.0031 0.6273 0.105 Uiso calc R 1
C C8 0.7577(12) 0.0463(7) 0.6943(6) 0.088(4) Uani d . 1
H H8 0.8329 0.0261 0.6978 0.105 Uiso calc R 1
C C9 0.7156(9) 0.0894(6) 0.7303(5) 0.072(3) Uani d . 1
H H9 0.7627 0.0983 0.7580 0.086 Uiso calc R 1
C C10 0.5514(9) 0.3599(5) 0.7176(4) 0.053(3) Uani d . 1
H H10A 0.6297 0.3757 0.7283 0.064 Uiso calc R 1
H H10B 0.4946 0.3725 0.7434 0.064 Uiso calc R 1
C C11 0.5184(8) 0.3977(5) 0.6705(3) 0.046(2) Uani d . 1
C C12 0.6018(8) 0.3955(5) 0.6303(4) 0.051(3) Uani d . 1
C C13 0.5693(8) 0.4360(5) 0.5877(3) 0.047(2) Uani d . 1
C C14 0.4652(9) 0.4744(6) 0.5849(4) 0.058(3) Uani d . 1
H H14 0.4461 0.4990 0.5561 0.069 Uiso calc R 1
C C15 0.3890(9) 0.4759(6) 0.6254(4) 0.060(3) Uani d . 1
C C16 0.4151(9) 0.4375(6) 0.6674(4) 0.056(3) Uani d . 1
H H16 0.3625 0.4384 0.6941 0.067 Uiso calc R 1
C C17 0.8951(9) 0.1978(6) 0.6156(4) 0.059(3) Uani d . 1
H H17 0.9322 0.2140 0.6443 0.071 Uiso calc R 1
C C18 0.9651(10) 0.1641(7) 0.5791(5) 0.077(4) Uani d . 1
H H18 1.0470 0.1586 0.5833 0.092 Uiso calc R 1
C C19 0.9097(12) 0.1399(7) 0.5375(5) 0.085(4) Uani d . 1
H H19 0.9547 0.1179 0.5129 0.102 Uiso calc R 1
C C20 0.7861(11) 0.1475(6) 0.5310(4) 0.068(3) Uani d . 1
C C21 0.7244(9) 0.1827(5) 0.5685(3) 0.050(2) Uani d . 1
C C22 0.5994(9) 0.1955(5) 0.5642(4) 0.052(3) Uani d . 1
C C23 0.5382(10) 0.1723(6) 0.5222(4) 0.063(3) Uani d . 1
C C24 0.4183(11) 0.1862(7) 0.5193(4) 0.074(3) Uani d . 1
H H24 0.3745 0.1715 0.4919 0.089 Uiso calc R 1
C C25 0.3627(10) 0.2225(7) 0.5578(5) 0.074(3) Uani d . 1
H H25 0.2815 0.2325 0.5562 0.089 Uiso calc R 1
C C26 0.4308(9) 0.2439(6) 0.5990(4) 0.066(3) Uani d . 1
H H26 0.3932 0.2679 0.6248 0.079 Uiso calc R 1
C C27 0.7200(13) 0.1242(7) 0.4886(4) 0.082(4) Uani d . 1
H H27 0.7595 0.1000 0.4635 0.098 Uiso calc R 1
C C28 0.6045(14) 0.1363(7) 0.4843(5) 0.086(4) Uani d . 1
H H28 0.5649 0.1211 0.4560 0.103 Uiso calc R 1

loop_
_atom_site_aniso_label
_atom_site_aniso_U_11
_atom_site_aniso_U_22
_atom_site_aniso_U_33
_atom_site_aniso_U_12
_atom_site_aniso_U_13
_atom_site_aniso_U_23
Mn1 0.0173(5) 0.0336(7) 0.0261(6) 0.0051(5) 0.0018(5) -0.0042(5)
Br1 0.0577(7) 0.0915(9) 0.0531(6) 0.0082(6) 0.0000(5) 0.0054(6)
Br2 0.0797(9) 0.1343(14) 0.1035(11) 0.0634(9) -0.0100(8) -0.0082(10)
N1 0.031(4) 0.052(5) 0.047(4) -0.002(4) -0.007(3) 0.003(4)
N2 0.042(5) 0.058(6) 0.053(5) 0.006(4) 0.003(4) 0.004(4)
N3 0.041(5) 0.063(6) 0.053(5) 0.002(4) 0.004(4) -0.003(4)
O1 0.035(3) 0.059(4) 0.049(4) 0.003(3) 0.004(3) -0.003(3)
O2 0.038(4) 0.102(6) 0.045(4) -0.002(4) -0.005(3) -0.004(4)
O3 0.037(4) 0.055(4) 0.061(4) 0.005(3) 0.007(3) 0.003(3)
O4 0.076(6) 0.120(7) 0.187(8) 0.011(5) 0.018(6) 0.009(6)
O5 0.162(9) 0.215(9) 0.156(8) 0.030(8) 0.001(7) -0.011(8)
C1 0.035(5) 0.051(6) 0.052(6) 0.004(5) 0.000(5) 0.000(5)
C2 0.032(5) 0.057(6) 0.040(5) 0.003(4) -0.003(4) -0.002(5)
C3 0.036(5) 0.057(7) 0.053(6) -0.003(5) 0.007(4) 0.001(5)
C4 0.033(5) 0.052(6) 0.069(7) -0.006(4) 0.003(5) 0.000(6)
C5 0.043(6) 0.078(8) 0.072(7) -0.002(6) 0.005(6) -0.008(7)
C6 0.072(8) 0.066(8) 0.084(8) -0.012(6) 0.010(7) -0.010(7)
C7 0.083(10) 0.063(8) 0.117(12) 0.002(7) 0.029(9) -0.018(8)
C8 0.061(8) 0.071(9) 0.131(12) 0.016(7) -0.003(9) -0.028(9)
C9 0.043(6) 0.073(8) 0.099(9) 0.010(6) -0.003(6) -0.013(7)
C10 0.049(6) 0.053(7) 0.056(6) 0.004(5) 0.000(5) -0.002(5)
C11 0.044(5) 0.046(6) 0.047(5) 0.010(4) -0.006(4) -0.008(5)
C12 0.032(5) 0.056(7) 0.064(7) -0.002(5) -0.002(5) -0.010(5)
C13 0.040(5) 0.054(6) 0.048(6) 0.004(5) -0.011(4) -0.005(5)
C14 0.055(6) 0.065(7) 0.054(6) 0.009(6) -0.013(5) -0.005(5)
C15 0.052(6) 0.066(7) 0.061(7) 0.012(6) -0.008(5) -0.003(6)
C16 0.046(6) 0.068(7) 0.055(6) 0.007(5) 0.003(5) -0.007(6)
C17 0.046(6) 0.080(8) 0.051(6) 0.007(5) 0.002(5) 0.001(6)
C18 0.047(7) 0.104(10) 0.080(9) 0.025(7) 0.022(6) -0.005(8)
C19 0.078(9) 0.106(11) 0.072(8) 0.027(8) 0.019(7) -0.012(8)
C20 0.076(8) 0.073(8) 0.054(7) 0.008(7) 0.017(6) -0.008(6)
C21 0.069(7) 0.043(6) 0.039(5) -0.006(5) -0.002(5) -0.001(5)
C22 0.047(6) 0.058(7) 0.050(6) -0.007(5) 0.000(5) 0.004(5)
C23 0.064(7) 0.075(8) 0.051(6) -0.006(6) -0.005(6) -0.008(6)
C24 0.070(8) 0.095(10) 0.057(7) -0.014(7) -0.014(6) -0.011(7)
C25 0.047(6) 0.096(9) 0.080(8) -0.013(6) -0.014(6) 0.000(8)
C26 0.051(6) 0.094(9) 0.052(6) -0.005(6) -0.004(5) -0.008(6)
C27 0.097(10) 0.094(10) 0.054(7) 0.008(8) 0.010(7) -0.032(7)
C28 0.098(11) 0.094(10) 0.066(8) -0.004(9) -0.010(8) -0.027(7)

loop_
_atom_type_symbol
_atom_type_description
_atom_type_scat_dispersion_real
_atom_type_scat_dispersion_imag
_atom_type_scat_source
C C 0.0033 0.0016 'International Tables Vol C Tables 4.2.6.8 and 6.1.1.4'
H H 0.0000 0.0000 'International Tables Vol C Tables 4.2.6.8 and 6.1.1.4'
N N 0.0061 0.0033 'International Tables Vol C Tables 4.2.6.8 and 6.1.1.4'
O O 0.0106 0.0060 'International Tables Vol C Tables 4.2.6.8 and 6.1.1.4'
Mn Mn 0.3368 0.7283 'International Tables Vol C Tables 4.2.6.8 and 6.1.1.4'
Br Br -0.2901 2.4595 'International Tables Vol C Tables 4.2.6.8 and 6.1.1.4'

loop_
_geom_angle_atom_site_label_1
_geom_angle_atom_site_label_2
_geom_angle_atom_site_label_3
_geom_angle
_geom_angle_publ_flag
O1 Mn1 N2 93.0(3) yes
O1 Mn1 N1 83.0(3) yes
N2 Mn1 N1 167.8(3) yes
O1 Mn1 N3 167.5(3) yes
N2 Mn1 N3 82.0(3) yes
N1 Mn1 N3 99.5(3) yes
O1 Mn1 O3 97.1(3) yes
N2 Mn1 O3 96.3(3) yes
N1 Mn1 O3 95.6(3) yes
N3 Mn1 O3 94.8(3) yes
C2 N1 C10 109.1(7) ?
C2 N1 Mn1 106.0(5) ?
C10 N1 Mn1 109.6(5) ?
C2 N1 H1 110.7 ?
C10 N1 H1 110.7 ?
Mn1 N1 H1 110.7 ?
C17 N2 C21 119.0(9) ?
C17 N2 Mn1 128.1(7) ?
C21 N2 Mn1 112.9(6) ?
C26 N3 C22 118.0(9) ?
C26 N3 Mn1 130.8(7) ?
C22 N3 Mn1 111.1(6) ?
C1 O1 Mn1 114.4(5) ?
C12 O3 Mn1 111.9(6) ?
H29 O4 H30 109.6 ?
H31 O5 H32 105.9 ?
O2 C1 O1 124.0(8) ?
O2 C1 C2 119.4(8) ?
O1 C1 C2 116.5(8) ?
N1 C2 C1 107.9(7) ?
N1 C2 C3 112.1(7) ?
C1 C2 C3 110.1(8) ?
N1 C2 H2 108.9 ?
C1 C2 H2 108.9 ?
C3 C2 H2 108.9 ?
C4 C3 C2 116.2(8) ?
C4 C3 H3A 108.2 ?
C2 C3 H3A 108.2 ?
C4 C3 H3B 108.2 ?
C2 C3 H3B 108.2 ?
H3A C3 H3B 107.4 ?
C5 C4 C9 117.6(10) ?
C5 C4 C3 121.2(9) ?
C9 C4 C3 121.2(10) ?
C4 C5 C6 121.5(11) ?
C4 C5 H5 119.2 ?
C6 C5 H5 119.2 ?
C5 C6 C7 119.2(12) ?
C5 C6 H6 120.4 ?
C7 C6 H6 120.4 ?
C8 C7 C6 119.1(12) ?
C8 C7 H7 120.4 ?
C6 C7 H7 120.4 ?
C9 C8 C7 120.8(12) ?
C9 C8 H8 119.6 ?
C7 C8 H8 119.6 ?
C8 C9 C4 121.7(12) ?
C8 C9 H9 119.1 ?
C4 C9 H9 119.1 ?
N1 C10 C11 113.1(8) ?
N1 C10 H10A 109.0 ?
C11 C10 H10A 109.0 ?
N1 C10 H10B 109.0 ?
C11 C10 H10B 109.0 ?
H10A C10 H10B 107.8 ?
C16 C11 C12 121.0(9) ?
C16 C11 C10 121.1(9) ?
C12 C11 C10 117.7(8) ?
O3 C12 C13 123.4(9) ?
O3 C12 C11 121.4(9) ?
C13 C12 C11 115.2(8) ?
C14 C13 C12 123.0(9) ?
C14 C13 Br1 120.3(8) ?
C12 C13 Br1 116.7(7) ?
C13 C14 C15 119.3(10) ?
C13 C14 H14 120.4 ?
C15 C14 H14 120.4 ?
C16 C15 C14 120.4(10) ?
C16 C15 Br2 121.3(8) ?
C14 C15 Br2 118.3(8) ?
C15 C16 C11 121.1(9) ?
C15 C16 H16 119.5 ?
C11 C16 H16 119.5 ?
N2 C17 C18 122.4(10) ?
N2 C17 H17 118.8 ?
C18 C17 H17 118.8 ?
C19 C18 C17 118.3(11) ?
C19 C18 H18 120.8 ?
C17 C18 H18 120.8 ?
C18 C19 C20 121.2(11) ?
C18 C19 H19 119.4 ?
C20 C19 H19 119.4 ?
C21 C20 C19 116.6(11) ?
C21 C20 C27 118.0(11) ?
C19 C20 C27 125.3(11) ?
N2 C21 C20 122.4(10) ?
N2 C21 C22 117.0(9) ?
C20 C21 C22 120.6(10) ?
N3 C22 C23 123.4(9) ?
N3 C22 C21 117.0(9) ?
C23 C22 C21 119.6(10) ?
C24 C23 C22 117.8(10) ?
C24 C23 C28 124.0(11) ?
C22 C23 C28 118.2(11) ?
C23 C24 C25 119.5(10) ?
C23 C24 H24 120.2 ?
C25 C24 H24 120.2 ?
C24 C25 C26 119.2(11) ?
C24 C25 H25 120.4 ?
C26 C25 H25 120.4 ?
N3 C26 C25 122.1(11) ?
N3 C26 H26 118.9 ?
C25 C26 H26 118.9 ?
C28 C27 C20 121.6(11) ?
C28 C27 H27 119.2 ?
C20 C27 H27 119.2 ?
C27 C28 C23 121.9(12) ?
C27 C28 H28 119.0 ?
C23 C28 H28 119.0 ?

loop_
_geom_bond_atom_site_label_1
_geom_bond_atom_site_label_2
_geom_bond_distance
_geom_bond_publ_flag
Mn1 O1 1.972(6) yes
Mn1 N1 2.004(7) yes
Mn1 N2 2.003(8) yes
Mn1 N3 2.064(8) yes
Mn1 O3 2.128(6) yes
Br1 C13 1.892(9) ?
Br2 C15 1.898(10) ?
N1 C2 1.497(10) ?
N1 C10 1.502(12) ?
N1 H1 0.910 ?
N2 C17 1.310(12) ?
N2 C21 1.374(12) ?
N3 C26 1.314(12) ?
N3 C22 1.368(12) ?
O1 C1 1.286(10) ?
O2 C1 1.238(11) ?
O3 C12 1.296(11) ?
O4 H29 0.850 ?
O4 H30 0.850 ?
O5 H31 0.850 ?
O5 H32 0.850 ?
C1 C2 1.519(12) ?
C2 C3 1.533(13) ?
C2 H2 0.980 ?
C3 C4 1.497(13) ?
C3 H3A 0.970 ?
C3 H3B 0.970 ?
C4 C5 1.385(13) ?
C4 C9 1.399(13) ?
C5 C6 1.393(14) ?
C5 H5 0.930 ?
C6 C7 1.397(17) ?
C6 H6 0.930 ?
C7 C8 1.389(18) ?
C7 H7 0.930 ?
C8 C9 1.351(16) ?
C8 H8 0.930 ?
C9 H9 0.930 ?
C10 C11 1.504(12) ?
C10 H10A 0.970 ?
C10 H10B 0.970 ?
C11 C16 1.384(12) ?
C11 C12 1.430(13) ?
C12 C13 1.429(13) ?
C13 C14 1.376(13) ?
C14 C15 1.386(14) ?
C14 H14 0.930 ?
C15 C16 1.375(14) ?
C16 H16 0.930 ?
C17 C18 1.411(14) ?
C17 H17 0.930 ?
C18 C19 1.360(16) ?
C18 H18 0.930 ?
C19 C20 1.403(16) ?
C19 H19 0.930 ?
C20 C21 1.394(14) ?
C20 C27 1.430(16) ?
C21 C22 1.425(13) ?
C22 C23 1.394(13) ?
C23 C24 1.371(15) ?
C23 C28 1.433(16) ?
C24 C25 1.390(16) ?
C24 H24 0.930 ?
C25 C26 1.408(14) ?
C25 H25 0.930 ?
C26 H26 0.930 ?
C27 C28 1.319(17) ?
C27 H27 0.930 ?
C28 H28 0.930 ?

loop_
_geom_hbond_atom_site_label_D
_geom_hbond_atom_site_label_H
_geom_hbond_atom_site_label_A
_geom_hbond_site_symmetry_A
_geom_hbond_distance_DH
_geom_hbond_distance_HA
_geom_hbond_distance_DA
_geom_hbond_angle_DHA
N1 H1 O2 6_557 0.91 2.07 2.948(9) 162.7
O4 H30 O3 . 0.85 2.19 2.764(11) 124.9
O4 H29 O5 6_657 0.85 2.41 2.868(17) 114.0
O5 H31 O2 . 0.85 2.03 2.876(15) 170.8
O5 H32 O4 6_557 0.85 2.30 2.868(17) 124.9

loop_
_geom_torsion_atom_site_label_1
_geom_torsion_atom_site_label_2
_geom_torsion_atom_site_label_3
_geom_torsion_atom_site_label_4
_geom_torsion
O1 Mn1 N1 C2 -28.8(5)
N2 Mn1 N1 C2 42.9(17)
N3 Mn1 N1 C2 138.8(6)
O3 Mn1 N1 C2 -125.4(5)
O1 Mn1 N1 C10 88.7(6)
N2 Mn1 N1 C10 160.4(13)
N3 Mn1 N1 C10 -103.7(6)
O3 Mn1 N1 C10 -7.8(6)
O1 Mn1 N2 C17 -13.4(9)
N1 Mn1 N2 C17 -84.1(18)
N3 Mn1 N2 C17 178.1(9)
O3 Mn1 N2 C17 84.1(9)
O1 Mn1 N2 C21 166.8(7)
N1 Mn1 N2 C21 96.1(15)
N3 Mn1 N2 C21 -1.6(7)
O3 Mn1 N2 C21 -95.7(7)
O1 Mn1 N3 C26 113.1(14)
N2 Mn1 N3 C26 -179.5(10)
N1 Mn1 N3 C26 12.7(10)
O3 Mn1 N3 C26 -83.8(10)
O1 Mn1 N3 C22 -65.6(16)
N2 Mn1 N3 C22 1.7(7)
N1 Mn1 N3 C22 -166.0(6)
O3 Mn1 N3 C22 97.5(7)
N2 Mn1 O1 C1 -152.5(7)
N1 Mn1 O1 C1 15.9(6)
N3 Mn1 O1 C1 -86.3(14)
O3 Mn1 O1 C1 110.7(6)
O1 Mn1 O3 C12 -127.5(6)
N2 Mn1 O3 C12 138.6(6)
N1 Mn1 O3 C12 -43.9(6)
N3 Mn1 O3 C12 56.1(6)
Mn1 O1 C1 O2 179.1(8)
Mn1 O1 C1 C2 2.2(11)
C10 N1 C2 C1 -81.8(9)
Mn1 N1 C2 C1 36.1(8)
C10 N1 C2 C3 156.7(7)
Mn1 N1 C2 C3 -85.4(7)
O2 C1 C2 N1 156.4(8)
O1 C1 C2 N1 -26.5(11)
O2 C1 C2 C3 -80.9(11)
O1 C1 C2 C3 96.1(10)
N1 C2 C3 C4 64.0(10)
C1 C2 C3 C4 -56.2(11)
C2 C3 C4 C5 -93.5(11)
C2 C3 C4 C9 83.8(12)
C9 C4 C5 C6 -0.9(16)
C3 C4 C5 C6 176.5(10)
C4 C5 C6 C7 -0.9(17)
C5 C6 C7 C8 2.3(19)
C6 C7 C8 C9 -2(2)
C7 C8 C9 C4 0(2)
C5 C4 C9 C8 1.4(17)
C3 C4 C9 C8 -176.1(11)
C2 N1 C10 C11 172.9(7)
Mn1 N1 C10 C11 57.2(9)
N1 C10 C11 C16 115.9(10)
N1 C10 C11 C12 -68.8(11)
Mn1 O3 C12 C13 -130.5(8)
Mn1 O3 C12 C11 49.4(10)
C16 C11 C12 O3 179.2(9)
C10 C11 C12 O3 3.9(14)
C16 C11 C12 C13 -0.9(13)
C10 C11 C12 C13 -176.2(8)
O3 C12 C13 C14 179.7(9)
C11 C12 C13 C14 -0.2(14)
O3 C12 C13 Br1 0.0(12)
C11 C12 C13 Br1 -179.8(7)
C12 C13 C14 C15 1.8(15)
Br1 C13 C14 C15 -178.6(8)
C13 C14 C15 C16 -2.2(16)
C13 C14 C15 Br2 178.6(8)
C14 C15 C16 C11 1.2(16)
Br2 C15 C16 C11 -179.7(8)
C12 C11 C16 C15 0.5(15)
C10 C11 C16 C15 175.6(10)
C21 N2 C17 C18 0.4(16)
Mn1 N2 C17 C18 -179.3(8)
N2 C17 C18 C19 -0.7(18)
C17 C18 C19 C20 -1(2)
C18 C19 C20 C21 1.9(19)
C18 C19 C20 C27 179.6(13)
C17 N2 C21 C20 1.1(15)
Mn1 N2 C21 C20 -179.2(8)
C17 N2 C21 C22 -178.5(9)
Mn1 N2 C21 C22 1.3(11)
C19 C20 C21 N2 -2.2(16)
C27 C20 C21 N2 179.9(10)
C19 C20 C21 C22 177.4(10)
C27 C20 C21 C22 -0.5(16)
C26 N3 C22 C23 0.0(15)
Mn1 N3 C22 C23 178.9(8)
C26 N3 C22 C21 179.5(10)
Mn1 N3 C22 C21 -1.6(11)
N2 C21 C22 N3 0.2(13)
C20 C21 C22 N3 -179.3(9)
N2 C21 C22 C23 179.8(9)
C20 C21 C22 C23 0.2(15)
N3 C22 C23 C24 0.1(17)
C21 C22 C23 C24 -179.5(11)
N3 C22 C23 C28 179.2(10)
C21 C22 C23 C28 -0.3(16)
C22 C23 C24 C25 0.1(18)
C28 C23 C24 C25 -179.0(12)
C23 C24 C25 C26 -0.3(19)
C22 N3 C26 C25 -0.2(16)
Mn1 N3 C26 C25 -178.9(8)
C24 C25 C26 N3 0.4(18)
C21 C20 C27 C28 1(2)
C19 C20 C27 C28 -176.7(14)
C20 C27 C28 C23 -1(2)
C24 C23 C28 C27 179.8(14)
C22 C23 C28 C27 1(2)
